data_4119962
loop_
_publ_author_name
'Mae Joanne B. Aguila'
'Yosra M. Badiei'
'Timothy H. Warren'

_publ_contact_author 'Timothy H. Warren'
_publ_contact_author_email thw@georgetown.edu
_publ_section_title
;
 Mechanistic Insights into C-H Amination via Dicopper Nitrenes
;
_journal_name_full 'Journal of the American Chemical Society'
_journal_page_first 9399
_journal_page_last 9406
_journal_paper_doi 10.1021/ja400879m
_journal_volume 135
_journal_year 2013
_chemical_formula_moiety 'C25 H22 Cl4 Cu N3'
_chemical_formula_sum 'C25 H22 Cl4 Cu N3'
_chemical_formula_weight 569.80
_chemical_name_common '[Cl2NNCu](NHCHCH2Ph)'
_chemical_name_systematic
; 
 ? 
;
_space_group_IT_number 14
_symmetry_cell_setting monoclinic
_symmetry_space_group_name_Hall '-P 2yn'
_symmetry_space_group_name_H-M 'P 1 21/n 1'
_atom_sites_solution_hydrogens geom
_atom_sites_solution_primary direct
_atom_sites_solution_secondary difmap
_audit_creation_method SHELXL-97
_cell_angle_alpha 90.00
_cell_angle_beta 105.323(3)
_cell_angle_gamma 90.00
_cell_formula_units_Z 4
_cell_length_a 8.1360(17)
_cell_length_b 23.693(5)
_cell_length_c 13.613(3)
_cell_measurement_reflns_used 7558
_cell_measurement_temperature 100(2)
_cell_measurement_theta_max 22.327
_cell_measurement_theta_min 13.9475
_cell_volume 2530.8(9)
_computing_cell_refinement 'Bruker APEXII'
_computing_data_collection 'Bruker APEXII'
_computing_data_reduction 'Bruker APEXII'
_computing_molecular_graphics 'ORTEP-3 for Windows; Ferrugia  L J (1997), J. Appl. Cryst. 30, 565'
_computing_publication_material 'Bruker SHELXTL'
_computing_structure_refinement 'SHELXL-97 (Sheldrick, 1997)'
_computing_structure_solution 'SHELXS-97 (Sheldrick, 1990)'
_diffrn_ambient_temperature 100(2)
_diffrn_measured_fraction_theta_full 1.000
_diffrn_measured_fraction_theta_max 1.000
_diffrn_measurement_method 'omega scans'
_diffrn_radiation_monochromator graphite
_diffrn_radiation_source 'fine-focus sealed tube'
_diffrn_radiation_type MoK\a
_diffrn_radiation_wavelength 0.71073
_diffrn_reflns_av_R_equivalents 0.1418
_diffrn_reflns_av_sigmaI/netI 0.1117
_diffrn_reflns_limit_h_max 9
_diffrn_reflns_limit_h_min -9
_diffrn_reflns_limit_k_max 27
_diffrn_reflns_limit_k_min -28
_diffrn_reflns_limit_l_max 16
_diffrn_reflns_limit_l_min -16
_diffrn_reflns_number 17672
_diffrn_reflns_theta_full 25.00
_diffrn_reflns_theta_max 25.00
_diffrn_reflns_theta_min 1.77
_exptl_absorpt_coefficient_mu 1.304
_exptl_absorpt_correction_T_max 0.8592
_exptl_absorpt_correction_T_min 0.7448
_exptl_absorpt_correction_type multi-scan
_exptl_absorpt_process_details 'SADABS based on Blessing's method; Blessing, Acta Cryst. (1995) A51 33-38'
_exptl_crystal_colour colorless
_exptl_crystal_density_diffrn 1.495
_exptl_crystal_description prism
_exptl_crystal_F_000 1160
_exptl_crystal_size_max 0.24
_exptl_crystal_size_mid 0.22
_exptl_crystal_size_min 0.12
_refine_diff_density_max 0.908
_refine_diff_density_min -0.611
_refine_diff_density_rms 0.120
_refine_ls_extinction_method none
_refine_ls_goodness_of_fit_ref 0.994
_refine_ls_hydrogen_treatment constr
_refine_ls_matrix_type full
_refine_ls_number_parameters 300
_refine_ls_number_reflns 4463
_refine_ls_number_restraints 0
_refine_ls_restrained_S_all 0.994
_refine_ls_R_factor_all 0.1110
_refine_ls_R_factor_gt 0.0688
_refine_ls_shift/su_max 0.000
_refine_ls_shift/su_mean 0.000
_refine_ls_structure_factor_coef Fsqd
_refine_ls_weighting_details 'calc w=1/[\s^2^(Fo^2^)+(0.0846P)^2^+0.0000P] where P=(Fo^2^+2Fc^2^)/3'
_refine_ls_weighting_scheme calc
_refine_ls_wR_factor_gt 0.1537
_refine_ls_wR_factor_ref 0.1635
_reflns_number_gt 2952
_reflns_number_total 4463
_reflns_threshold_expression >2sigma(I)
_cod_data_source_file ja400879m_si_005.cif
_cod_data_source_block '[Cl2NN]Cu(NHCHCH2Ph)'
_cod_original_sg_symbol_Hall -P2yn
_cod_database_code 4119962

loop_
_symmetry_equiv_pos_as_xyz
'x, y, z'
'-x+1/2, y+1/2, -z+1/2'
'-x, -y, -z'
'x-1/2, -y-1/2, z-1/2'

loop_
_atom_site_label
_atom_site_type_symbol
_atom_site_fract_x
_atom_site_fract_y
_atom_site_fract_z
_atom_site_U_iso_or_equiv
_atom_site_adp_type
_atom_site_occupancy
_atom_site_symmetry_multiplicity
_atom_site_calc_flag
_atom_site_refinement_flags
Cu1 Cu 0.20113(10) 0.24226(3) 0.65736(5) 0.0210(2) Uani 1 1 d .
Cl1 Cl 0.6181(2) 0.16797(7) 0.67847(11) 0.0316(4) Uani 1 1 d .
Cl2 Cl -0.0219(2) 0.08956(7) 0.62180(13) 0.0353(4) Uani 1 1 d .
Cl3 Cl -0.1822(2) 0.30062(7) 0.73732(13) 0.0381(4) Uani 1 1 d .
Cl4 Cl 0.4804(2) 0.35816(7) 0.82219(13) 0.0393(4) Uani 1 1 d .
N2 N 0.1909(6) 0.27671(18) 0.7836(3) 0.0194(11) Uani 1 1 d .
N1 N 0.2713(6) 0.16668(18) 0.7130(3) 0.0187(10) Uani 1 1 d .
C6 C 0.3009(7) 0.1260(2) 0.6435(4) 0.0186(12) Uani 1 1 d .
N3 N 0.1566(8) 0.2574(2) 0.5168(4) 0.0409(15) Uani 1 1 d .
H3 H 0.0595 0.2421 0.4831 0.049 Uiso 1 1 calc R
C17 C 0.2680(8) 0.3773(2) 0.7985(4) 0.0274(14) Uani 1 1 d .
C12 C 0.1445(9) 0.3341(2) 0.7817(4) 0.0250(14) Uani 1 1 d .
C10 C 0.1958(8) 0.0537(2) 0.5165(5) 0.0274(15) Uani 1 1 d .
H10 H 0.1061 0.0294 0.4822 0.033 Uiso 1 1 calc R
C14 C -0.0699(9) 0.4080(3) 0.7558(5) 0.0330(16) Uani 1 1 d .
H14 H -0.1867 0.4184 0.7411 0.040 Uiso 1 1 calc R
C11 C 0.1734(7) 0.0892(2) 0.5920(4) 0.0196(12) Uani 1 1 d .
C3 C 0.2254(8) 0.2493(2) 0.8718(4) 0.0283(14) Uani 1 1 d .
C16 C 0.2246(9) 0.4332(3) 0.7947(5) 0.0355(17) Uani 1 1 d .
H16 H 0.3112 0.4612 0.8064 0.043 Uiso 1 1 calc R
C9 C 0.3495(9) 0.0534(2) 0.4906(4) 0.0268(15) Uani 1 1 d .
H9 H 0.3649 0.0288 0.4387 0.032 Uiso 1 1 calc R
C22 C 0.2284(10) 0.4626(3) 0.5232(5) 0.047(2) Uani 1 1 d .
H22 H 0.1743 0.4819 0.5673 0.056 Uiso 1 1 calc R
C8 C 0.4804(8) 0.0889(2) 0.5398(4) 0.0231(14) Uani 1 1 d .
H8 H 0.5856 0.0893 0.5218 0.028 Uiso 1 1 calc R
C1 C 0.2959(7) 0.1536(2) 0.8107(4) 0.0230(13) Uani 1 1 d .
C7 C 0.4543(8) 0.1237(2) 0.6159(4) 0.0214(13) Uani 1 1 d .
C15 C 0.0565(10) 0.4492(3) 0.7742(5) 0.0345(17) Uani 1 1 d .
H15 H 0.0269 0.4880 0.7726 0.041 Uiso 1 1 calc R
C13 C -0.0228(8) 0.3516(2) 0.7594(4) 0.0286(15) Uani 1 1 d .
C4 C 0.3532(9) 0.0943(2) 0.8456(5) 0.0298(15) Uani 1 1 d .
H4A H 0.2640 0.0673 0.8132 0.045 Uiso 1 1 calc R
H4B H 0.3745 0.0918 0.9198 0.045 Uiso 1 1 calc R
H4C H 0.4582 0.0853 0.8263 0.045 Uiso 1 1 calc R
C2 C 0.2718(8) 0.1924(2) 0.8834(4) 0.0257(14) Uani 1 1 d .
H2 H 0.2896 0.1779 0.9504 0.031 Uiso 1 1 calc R
C21 C 0.2623(9) 0.4059(3) 0.5383(5) 0.0445(19) Uani 1 1 d .
H21 H 0.2298 0.3865 0.5913 0.053 Uiso 1 1 calc R
C5 C 0.2121(10) 0.2806(3) 0.9670(5) 0.0371(17) Uani 1 1 d .
H5A H 0.2886 0.3134 0.9782 0.056 Uiso 1 1 calc R
H5B H 0.2447 0.2553 1.0259 0.056 Uiso 1 1 calc R
H5C H 0.0946 0.2934 0.9582 0.056 Uiso 1 1 calc R
C18 C 0.2241(11) 0.2823(3) 0.4592(6) 0.055(2) Uani 1 1 d .
H18 H 0.1725 0.2812 0.3879 0.066 Uiso 1 1 calc R
C20 C 0.3435(9) 0.3774(3) 0.4764(6) 0.0449(19) Uani 1 1 d .
C24 C 0.3491(10) 0.4638(3) 0.3824(5) 0.049(2) Uani 1 1 d .
H24 H 0.3793 0.4836 0.3291 0.059 Uiso 1 1 calc R
C23 C 0.2699(10) 0.4920(3) 0.4469(6) 0.052(2) Uani 1 1 d .
H23 H 0.2450 0.5312 0.4380 0.063 Uiso 1 1 calc R
C25 C 0.3838(9) 0.4066(3) 0.3964(6) 0.049(2) Uani 1 1 d .
H25 H 0.4354 0.3870 0.3514 0.059 Uiso 1 1 calc R
C19 C 0.3822(10) 0.3138(3) 0.4975(7) 0.056(2) Uani 1 1 d .
H19A H 0.4684 0.3010 0.4627 0.067 Uiso 1 1 calc R
H19B H 0.4279 0.3072 0.5715 0.067 Uiso 1 1 calc R

loop_
_atom_site_aniso_label
_atom_site_aniso_U_11
_atom_site_aniso_U_22
_atom_site_aniso_U_33
_atom_site_aniso_U_23
_atom_site_aniso_U_13
_atom_site_aniso_U_12
Cu1 0.0288(4) 0.0196(4) 0.0160(3) -0.0013(3) 0.0081(3) -0.0010(3)
Cl1 0.0245(9) 0.0413(10) 0.0307(8) -0.0026(7) 0.0101(7) -0.0112(7)
Cl2 0.0199(9) 0.0432(10) 0.0449(10) -0.0132(8) 0.0123(7) -0.0055(7)
Cl3 0.0325(10) 0.0344(9) 0.0486(10) -0.0023(7) 0.0126(8) -0.0016(7)
Cl4 0.0322(10) 0.0356(10) 0.0483(10) -0.0024(8) 0.0075(8) -0.0053(7)
N2 0.030(3) 0.016(2) 0.015(2) 0.0029(19) 0.010(2) 0.001(2)
N1 0.023(3) 0.020(2) 0.015(2) 0.0011(19) 0.007(2) 0.001(2)
C6 0.023(3) 0.014(3) 0.019(3) 0.005(2) 0.007(2) 0.002(2)
N3 0.057(4) 0.041(3) 0.028(3) 0.009(3) 0.017(3) 0.011(3)
C17 0.036(4) 0.030(4) 0.016(3) 0.001(3) 0.007(3) 0.001(3)
C12 0.045(4) 0.019(3) 0.015(3) -0.003(2) 0.014(3) 0.001(3)
C10 0.029(4) 0.014(3) 0.035(4) -0.006(3) 0.001(3) 0.001(3)
C14 0.043(4) 0.031(4) 0.026(3) 0.004(3) 0.012(3) 0.013(3)
C11 0.015(3) 0.024(3) 0.020(3) -0.002(2) 0.005(2) 0.000(2)
C3 0.036(4) 0.031(4) 0.019(3) -0.003(3) 0.009(3) -0.003(3)
C16 0.052(5) 0.020(3) 0.034(4) 0.000(3) 0.011(3) -0.005(3)
C9 0.048(4) 0.021(3) 0.017(3) 0.004(2) 0.017(3) 0.005(3)
C22 0.059(5) 0.044(5) 0.029(4) -0.010(3) -0.002(4) 0.016(4)
C8 0.026(4) 0.027(3) 0.021(3) 0.005(2) 0.015(3) 0.008(3)
C1 0.019(3) 0.028(3) 0.021(3) 0.003(2) 0.005(3) 0.002(3)
C7 0.030(4) 0.019(3) 0.017(3) 0.008(2) 0.009(3) 0.005(3)
C15 0.063(5) 0.022(4) 0.024(3) 0.000(3) 0.022(3) 0.005(3)
C13 0.040(4) 0.032(4) 0.018(3) -0.004(3) 0.014(3) -0.005(3)
C4 0.041(4) 0.022(3) 0.025(3) 0.007(3) 0.008(3) 0.002(3)
C2 0.040(4) 0.022(3) 0.015(3) 0.000(2) 0.006(3) -0.003(3)
C21 0.047(5) 0.046(5) 0.038(4) -0.013(3) 0.006(4) 0.007(4)
C5 0.062(5) 0.028(3) 0.025(3) 0.001(3) 0.016(3) 0.004(3)
C18 0.076(7) 0.050(5) 0.045(5) 0.001(4) 0.025(4) -0.006(5)
C20 0.037(4) 0.047(5) 0.058(5) -0.009(4) 0.026(4) -0.006(3)
C24 0.050(5) 0.064(5) 0.030(4) 0.005(4) 0.003(4) 0.002(4)
C23 0.061(6) 0.042(4) 0.044(5) 0.002(4) -0.005(4) 0.014(4)
C25 0.034(4) 0.053(5) 0.053(5) -0.022(4) 0.000(4) 0.002(4)
C19 0.038(5) 0.051(5) 0.083(6) -0.015(4) 0.025(4) 0.008(4)

loop_
_atom_type_symbol
_atom_type_description
_atom_type_scat_dispersion_real
_atom_type_scat_dispersion_imag
_atom_type_scat_source
C C 0.0033 0.0016 'International Tables Vol C Tables 4.2.6.8 and 6.1.1.4'
H H 0.0000 0.0000 'International Tables Vol C Tables 4.2.6.8 and 6.1.1.4'
N N 0.0061 0.0033 'International Tables Vol C Tables 4.2.6.8 and 6.1.1.4'
Cl Cl 0.1484 0.1585 'International Tables Vol C Tables 4.2.6.8 and 6.1.1.4'
Cu Cu 0.3201 1.2651 'International Tables Vol C Tables 4.2.6.8 and 6.1.1.4'

loop_
_geom_angle_atom_site_label_1
_geom_angle_atom_site_label_2
_geom_angle_atom_site_label_3
_geom_angle
N3 Cu1 N2 141.6(2)
N3 Cu1 N1 121.4(2)
N2 Cu1 N1 96.80(18)
C3 N2 C12 118.8(5)
C3 N2 Cu1 123.4(4)
C12 N2 Cu1 117.8(3)
C1 N1 C6 120.2(5)
C1 N1 Cu1 123.3(4)
C6 N1 Cu1 116.5(3)
C11 C6 C7 116.1(5)
C11 C6 N1 121.8(5)
C7 C6 N1 121.9(5)
C18 N3 Cu1 138.1(6)
C18 N3 H3 110.9
Cu1 N3 H3 110.9
C16 C17 C12 122.1(6)
C16 C17 Cl4 119.7(5)
C12 C17 Cl4 118.2(5)
C13 C12 N2 122.6(6)
C13 C12 C17 115.9(5)
N2 C12 C17 121.5(6)
C11 C10 C9 120.0(6)
C11 C10 H10 120.0
C9 C10 H10 120.0
C13 C14 C15 119.0(6)
C13 C14 H14 120.5
C15 C14 H14 120.5
C10 C11 C6 122.0(5)
C10 C11 Cl2 119.1(4)
C6 C11 Cl2 118.9(4)
N2 C3 C2 124.1(5)
N2 C3 C5 119.0(5)
C2 C3 C5 116.9(5)
C17 C16 C15 120.5(6)
C17 C16 H16 119.8
C15 C16 H16 119.8
C8 C9 C10 120.3(5)
C8 C9 H9 119.8
C10 C9 H9 119.8
C23 C22 C21 122.1(7)
C23 C22 H22 118.9
C21 C22 H22 118.9
C9 C8 C7 118.3(5)
C9 C8 H8 120.8
C7 C8 H8 120.8
N1 C1 C2 122.8(5)
N1 C1 C4 118.8(5)
C2 C1 C4 118.3(5)
C8 C7 C6 123.3(5)
C8 C7 Cl1 118.6(5)
C6 C7 Cl1 118.1(4)
C16 C15 C14 119.5(6)
C16 C15 H15 120.3
C14 C15 H15 120.3
C12 C13 C14 123.1(6)
C12 C13 Cl3 118.4(5)
C14 C13 Cl3 118.5(5)
C1 C4 H4A 109.5
C1 C4 H4B 109.5
H4A C4 H4B 109.5
C1 C4 H4C 109.5
H4A C4 H4C 109.5
H4B C4 H4C 109.5
C3 C2 C1 129.5(5)
C3 C2 H2 115.3
C1 C2 H2 115.3
C22 C21 C20 119.8(7)
C22 C21 H21 120.1
C20 C21 H21 120.1
C3 C5 H5A 109.5
C3 C5 H5B 109.5
H5A C5 H5B 109.5
C3 C5 H5C 109.5
H5A C5 H5C 109.5
H5B C5 H5C 109.5
N3 C18 C19 121.4(8)
N3 C18 H18 119.3
C19 C18 H18 119.3
C21 C20 C25 118.9(7)
C21 C20 C19 118.1(7)
C25 C20 C19 123.0(6)
C25 C24 C23 119.6(7)
C25 C24 H24 120.2
C23 C24 H24 120.2
C22 C23 C24 119.0(7)
C22 C23 H23 120.5
C24 C23 H23 120.5
C24 C25 C20 120.5(7)
C24 C25 H25 119.7
C20 C25 H25 119.7
C18 C19 C20 108.3(7)
C18 C19 H19A 110.0
C20 C19 H19A 110.0
C18 C19 H19B 110.0
C20 C19 H19B 110.0
H19A C19 H19B 108.4

loop_
_geom_bond_atom_site_label_1
_geom_bond_atom_site_label_2
_geom_bond_distance
Cu1 N3 1.885(5)
Cu1 N2 1.925(4)
Cu1 N1 1.969(4)
Cl1 C7 1.732(6)
Cl2 C11 1.740(6)
Cl3 C13 1.740(6)
Cl4 C17 1.733(7)
N2 C3 1.327(7)
N2 C12 1.409(7)
N1 C1 1.327(7)
N1 C6 1.415(7)
C6 C11 1.394(8)
C6 C7 1.397(8)
N3 C18 1.223(8)
N3 H3 0.8800
C17 C16 1.367(8)
C17 C12 1.410(8)
C12 C13 1.378(9)
C10 C11 1.377(8)
C10 C9 1.386(8)
C10 H10 0.9500
C14 C13 1.387(8)
C14 C15 1.391(9)
C14 H14 0.9500
C3 C2 1.398(8)
C3 C5 1.522(8)
C16 C15 1.374(9)
C16 H16 0.9500
C9 C8 1.382(8)
C9 H9 0.9500
C22 C23 1.365(10)
C22 C21 1.376(9)
C22 H22 0.9500
C8 C7 1.385(7)
C8 H8 0.9500
C1 C2 1.402(8)
C1 C4 1.518(8)
C15 H15 0.9500
C4 H4A 0.9800
C4 H4B 0.9800
C4 H4C 0.9800
C2 H2 0.9500
C21 C20 1.377(9)
C21 H21 0.9500
C5 H5A 0.9800
C5 H5B 0.9800
C5 H5C 0.9800
C18 C19 1.458(11)
C18 H18 0.9500
C20 C25 1.400(10)
C20 C19 1.552(10)
C24 C25 1.389(10)
C24 C23 1.389(10)
C24 H24 0.9500
C23 H23 0.9500
C25 H25 0.9500
C19 H19A 0.9900
C19 H19B 0.9900
